data_7227383
loop_
_publ_author_name
'Zhang, Ju-Wen'
'Li, Xiao-Li'
'Kan, Xiao-Min'
'Wu, Hao'
'Liu, Ying'
'Liu, Bin-Qiu'

_publ_section_title
;
 Syntheses, structures, and magnetic properties of two series of
 copper-lanthanide heterometallic coordination polymers based on
 pyridine-2,3-dicarboxylic acid and succinic acid
;
_journal_issue 4
_journal_name_full CrystEngComm
_journal_page_first 661
_journal_paper_doi 10.1039/C6CE02353C
_journal_volume 19
_journal_year 2017
_chemical_formula_sum 'C22 H18 Cu N2 O18 Yb2'
_chemical_formula_weight 1008.00
_chemical_name_systematic
; 
 ? 
;
_space_group_IT_number 2
_symmetry_cell_setting triclinic
_symmetry_space_group_name_Hall '-P 1'
_symmetry_space_group_name_H-M 'P -1'
_atom_sites_solution_hydrogens geom
_atom_sites_solution_primary direct
_atom_sites_solution_secondary difmap
_audit_creation_method SHELXL-97
_audit_update_record
;
2016-05-09 deposited with the CCDC.
2016-12-26 downloaded from the CCDC.
;
_cell_angle_alpha 102.9320(10)
_cell_angle_beta 91.1160(10)
_cell_angle_gamma 101.8250(10)
_cell_formula_units_Z 1
_cell_length_a 6.5746(5)
_cell_length_b 8.0495(6)
_cell_length_c 13.0264(9)
_cell_measurement_reflns_used 3394
_cell_measurement_temperature 296(2)
_cell_measurement_theta_max 28.33
_cell_measurement_theta_min 2.66
_cell_volume 656.10(8)
_computing_cell_refinement 'SMART (Bruker, 2001)'
_computing_data_collection 'SMART (Bruker, 2001)'
_computing_data_reduction 'SAINT+ (Bruker, 1999)'
_computing_molecular_graphics 'PLATON (Spek, 2003)'
_computing_publication_material 'SHELXTL (1998)'
_computing_structure_refinement 'SHELXL-97 (Sheldrick, 1997)'
_computing_structure_solution 'SHELXS-97 (Sheldrick, 1990)'
_diffrn_ambient_temperature 296(2)
_diffrn_measured_fraction_theta_full 0.988
_diffrn_measured_fraction_theta_max 0.988
_diffrn_measurement_device_type 'CCD area detector'
_diffrn_measurement_method 'phi and omega scans'
_diffrn_radiation_monochromator graphite
_diffrn_radiation_source 'fine-focus sealed tube'
_diffrn_radiation_type MoK\a
_diffrn_radiation_wavelength 0.71073
_diffrn_reflns_av_R_equivalents 0.0178
_diffrn_reflns_av_unetI/netI 0.0316
_diffrn_reflns_limit_h_max 8
_diffrn_reflns_limit_h_min -8
_diffrn_reflns_limit_k_max 10
_diffrn_reflns_limit_k_min -10
_diffrn_reflns_limit_l_max 10
_diffrn_reflns_limit_l_min -17
_diffrn_reflns_number 4864
_diffrn_reflns_theta_full 28.33
_diffrn_reflns_theta_max 28.33
_diffrn_reflns_theta_min 2.66
_exptl_absorpt_coefficient_mu 7.967
_exptl_absorpt_correction_T_max 0.6055
_exptl_absorpt_correction_T_min 0.6055
_exptl_absorpt_correction_type multi-scan
_exptl_absorpt_process_details SADABS
_exptl_crystal_colour BLUE
_exptl_crystal_density_diffrn 2.551
_exptl_crystal_density_method 'not measured'
_exptl_crystal_description BLOCK
_exptl_crystal_F_000 477
_exptl_crystal_size_max 0.07
_exptl_crystal_size_mid 0.07
_exptl_crystal_size_min 0.07
_refine_diff_density_max 1.960
_refine_diff_density_min -1.241
_refine_diff_density_rms 0.170
_refine_ls_extinction_method none
_refine_ls_goodness_of_fit_ref 0.996
_refine_ls_hydrogen_treatment constr
_refine_ls_matrix_type full
_refine_ls_number_parameters 205
_refine_ls_number_reflns 3241
_refine_ls_number_restraints 0
_refine_ls_restrained_S_all 0.996
_refine_ls_R_factor_all 0.0266
_refine_ls_R_factor_gt 0.0239
_refine_ls_shift/su_max 0.001
_refine_ls_shift/su_mean 0.000
_refine_ls_structure_factor_coef Fsqd
_refine_ls_weighting_details 'calc w=1/[\s^2^(Fo^2^)+(0.0399P)^2^+0.8495P] where P=(Fo^2^+2Fc^2^)/3'
_refine_ls_weighting_scheme calc
_refine_ls_wR_factor_gt 0.0617
_refine_ls_wR_factor_ref 0.0631
_reflns_number_gt 3018
_reflns_number_total 3241
_reflns_threshold_expression >2sigma(I)
_cod_data_source_file c6ce02353c2.cif
_cod_data_source_block 8
_cod_depositor_comments
;
The following automatic conversions were performed:

'_symmetry_cell_setting' value 'Triclinic' changed to 'triclinic'
according to
/usr/data/users/saulius/crontab/automatic-downloads/rss-feeds/RSC/lib/dictionaries/cif_core.dic
dictionary named 'cif_core.dic' version 2.4.2 from 2011-04-26.

Automatic conversion script
Id: cif_fix_values 4268 2015-11-12 08:31:59Z antanas 

 Adding full bibliography for 7227376--7227384.cif.
;
_cod_original_sg_symbol_H-M P-1
_cod_database_code 7227383

loop_
_symmetry_equiv_pos_as_xyz
'x, y, z'
'-x, -y, -z'

loop_
_atom_site_label
_atom_site_type_symbol
_atom_site_fract_x
_atom_site_fract_y
_atom_site_fract_z
_atom_site_U_iso_or_equiv
_atom_site_adp_type
_atom_site_occupancy
_atom_site_symmetry_multiplicity
_atom_site_calc_flag
_atom_site_refinement_flags
Yb1 Yb 0.56144(2) 0.92069(2) 0.350559(12) 0.01632(6) Uani 1 1 d .
O1W O 0.2156(5) 0.7746(5) 0.3558(3) 0.0319(7) Uani 1 1 d .
H1WA H 0.1649 0.7982 0.4111 0.038 Uiso 1 1 d R
H1WB H 0.1228 0.7401 0.3062 0.038 Uiso 1 1 d R
Cu1 Cu 0.0000 0.5000 0.0000 0.02182(15) Uani 1 2 d S
O1 O 0.2041(4) 0.7154(4) 0.0578(2) 0.0212(6) Uani 1 1 d .
N1 N 0.2102(5) 0.3930(4) 0.0533(3) 0.0185(6) Uani 1 1 d .
C1 C 0.3680(5) 0.5112(5) 0.1125(3) 0.0139(6) Uani 1 1 d .
O2 O 0.4705(5) 0.8216(4) 0.1765(2) 0.0220(6) Uani 1 1 d .
C2 C 0.5339(6) 0.4621(5) 0.1567(3) 0.0178(7) Uani 1 1 d .
C3 C 0.5304(7) 0.2823(5) 0.1380(3) 0.0222(8) Uani 1 1 d .
H3A H 0.6404 0.2442 0.1646 0.027 Uiso 1 1 calc R
O3 O 0.8942(5) 0.5758(5) 0.1925(3) 0.0300(7) Uani 1 1 d .
C4 C 0.3630(7) 0.1620(5) 0.0798(4) 0.0254(9) Uani 1 1 d .
H4A H 0.3564 0.0428 0.0697 0.030 Uiso 1 1 calc R
O4 O 0.6850(5) 0.6806(4) 0.3096(2) 0.0258(6) Uani 1 1 d .
C5 C 0.2067(7) 0.2223(5) 0.0374(4) 0.0266(9) Uani 1 1 d .
H5A H 0.0960 0.1424 -0.0032 0.032 Uiso 1 1 calc R
O5 O 0.4337(5) 1.1439(4) 0.4884(2) 0.0241(6) Uani 1 1 d .
O6 O 0.4002(7) 1.1418(5) 0.3227(3) 0.0450(10) Uani 1 1 d .
C6 C 0.3467(6) 0.6968(5) 0.1176(3) 0.0145(7) Uani 1 1 d .
O7 O 0.8180(5) 1.0786(5) 0.2658(3) 0.0372(8) Uani 1 1 d .
C7 C 0.7205(6) 0.5849(5) 0.2230(3) 0.0184(7) Uani 1 1 d .
O8 O 0.8639(5) 1.1188(5) 0.4357(3) 0.0354(8) Uani 1 1 d .
C8 C 0.3686(6) 1.2056(5) 0.4153(3) 0.0198(7) Uani 1 1 d .
C9 C 1.2561(6) 1.3544(5) 0.4385(3) 0.0222(8) Uani 1 1 d .
H9A H 1.3534 1.4632 0.4397 0.027 Uiso 1 1 calc R
H9B H 1.2007 1.3626 0.5075 0.027 Uiso 1 1 calc R
C10 C 1.0780(6) 1.3260(6) 0.3547(4) 0.0254(9) Uani 1 1 d .
H10A H 1.0146 1.4268 0.3687 0.030 Uiso 1 1 calc R
H10B H 1.1348 1.3173 0.2860 0.030 Uiso 1 1 calc R
C11 C 0.9137(6) 1.1659(6) 0.3515(3) 0.0212(8) Uani 1 1 d .

loop_
_atom_site_aniso_label
_atom_site_aniso_U_11
_atom_site_aniso_U_22
_atom_site_aniso_U_33
_atom_site_aniso_U_23
_atom_site_aniso_U_13
_atom_site_aniso_U_12
Yb1 0.01504(9) 0.01665(9) 0.01528(9) 0.00125(6) -0.00329(6) 0.00200(6)
O1W 0.0196(15) 0.043(2) 0.0243(16) 0.0024(13) -0.0031(12) -0.0073(13)
Cu1 0.0158(3) 0.0140(3) 0.0334(4) 0.0046(3) -0.0112(3) 0.0001(2)
O1 0.0184(13) 0.0144(13) 0.0289(15) 0.0048(11) -0.0076(11) 0.0002(11)
N1 0.0173(15) 0.0148(15) 0.0214(16) 0.0022(12) -0.0036(12) 0.0015(12)
C1 0.0132(16) 0.0134(16) 0.0145(16) 0.0020(12) 0.0009(12) 0.0028(13)
O2 0.0263(15) 0.0153(13) 0.0198(14) 0.0016(10) -0.0075(11) -0.0019(11)
C2 0.0190(18) 0.0207(19) 0.0140(17) 0.0044(14) 0.0003(13) 0.0049(14)
C3 0.025(2) 0.023(2) 0.0222(19) 0.0073(15) 0.0008(15) 0.0115(16)
O3 0.0164(14) 0.0379(19) 0.0315(17) 0.0009(13) -0.0009(12) 0.0044(13)
C4 0.027(2) 0.0162(19) 0.032(2) 0.0057(16) -0.0021(17) 0.0045(16)
O4 0.0294(16) 0.0292(16) 0.0184(14) -0.0016(11) -0.0068(11) 0.0139(13)
C5 0.023(2) 0.0155(19) 0.037(2) 0.0020(16) -0.0098(17) 0.0009(16)
O5 0.0281(15) 0.0274(16) 0.0186(14) 0.0067(11) -0.0027(11) 0.0091(12)
O6 0.077(3) 0.051(2) 0.0216(16) 0.0096(15) 0.0067(17) 0.045(2)
C6 0.0156(16) 0.0141(17) 0.0135(16) 0.0034(12) 0.0001(12) 0.0023(13)
O7 0.0312(18) 0.045(2) 0.0244(16) 0.0059(14) -0.0088(13) -0.0141(15)
C7 0.0210(18) 0.0166(18) 0.0184(18) 0.0049(14) -0.0041(14) 0.0052(14)
O8 0.0310(17) 0.044(2) 0.0209(16) 0.0065(14) -0.0035(13) -0.0146(15)
C8 0.0152(17) 0.0212(19) 0.0211(18) 0.0044(15) -0.0020(14) 0.0004(14)
C9 0.0195(18) 0.0166(19) 0.029(2) 0.0020(15) -0.0037(15) 0.0036(15)
C10 0.0171(18) 0.025(2) 0.035(2) 0.0093(17) -0.0060(16) 0.0044(16)
C11 0.0131(17) 0.025(2) 0.026(2) 0.0068(16) -0.0013(14) 0.0046(15)

loop_
_atom_type_symbol
_atom_type_description
_atom_type_scat_dispersion_real
_atom_type_scat_dispersion_imag
_atom_type_scat_source
C C 0.0033 0.0016 'International Tables Vol C Tables 4.2.6.8 and 6.1.1.4'
H H 0.0000 0.0000 'International Tables Vol C Tables 4.2.6.8 and 6.1.1.4'
Cu Cu 0.3201 1.2651 'International Tables Vol C Tables 4.2.6.8 and 6.1.1.4'
N N 0.0061 0.0033 'International Tables Vol C Tables 4.2.6.8 and 6.1.1.4'
O O 0.0106 0.0060 'International Tables Vol C Tables 4.2.6.8 and 6.1.1.4'
Yb Yb -0.3850 5.5486 'International Tables Vol C Tables 4.2.6.8 and 6.1.1.4'

loop_
_geom_angle_atom_site_label_1
_geom_angle_atom_site_label_2
_geom_angle_atom_site_label_3
_geom_angle
_geom_angle_site_symmetry_1
_geom_angle_site_symmetry_3
O4 Yb1 O2 77.05(10) . .
O4 Yb1 O5 80.57(11) . 2_676
O2 Yb1 O5 146.77(11) . 2_676
O4 Yb1 O6 157.52(12) . .
O2 Yb1 O6 80.52(11) . .
O5 Yb1 O6 120.25(11) 2_676 .
O4 Yb1 O7 93.66(14) . .
O2 Yb1 O7 74.38(11) . .
O5 Yb1 O7 131.69(11) 2_676 .
O6 Yb1 O7 78.78(15) . .
O4 Yb1 O1W 95.01(13) . .
O2 Yb1 O1W 79.73(11) . .
O5 Yb1 O1W 78.10(11) 2_676 .
O6 Yb1 O1W 82.36(15) . .
O7 Yb1 O1W 150.04(12) . .
O4 Yb1 O8 99.53(13) . .
O2 Yb1 O8 129.09(11) . .
O5 Yb1 O8 78.56(12) 2_676 .
O6 Yb1 O8 93.40(15) . .
O7 Yb1 O8 54.97(11) . .
O1W Yb1 O8 149.97(12) . .
O4 Yb1 O5 149.08(10) . .
O2 Yb1 O5 130.56(10) . .
O5 Yb1 O5 68.51(12) 2_676 .
O6 Yb1 O5 52.55(10) . .
O7 Yb1 O5 106.28(12) . .
O1W Yb1 O5 79.51(11) . .
O8 Yb1 O5 74.51(12) . .
O4 Yb1 C11 100.43(12) . .
O2 Yb1 C11 101.87(12) . .
O5 Yb1 C11 106.12(12) 2_676 .
O6 Yb1 C11 82.68(15) . .
O7 Yb1 C11 27.50(12) . .
O1W Yb1 C11 164.46(12) . .
O8 Yb1 C11 27.78(12) . .
O5 Yb1 C11 88.08(11) . .
O4 Yb1 C8 173.34(12) . .
O2 Yb1 C8 104.99(11) . .
O5 Yb1 C8 94.83(11) 2_676 .
O6 Yb1 C8 25.73(11) . .
O7 Yb1 C8 93.00(13) . .
O1W Yb1 C8 79.26(12) . .
O8 Yb1 C8 84.16(13) . .
O5 Yb1 C8 26.84(10) . .
C11 Yb1 C8 85.44(12) . .
O4 Yb1 Yb1 116.90(8) . 2_676
O2 Yb1 Yb1 153.23(8) . 2_676
O5 Yb1 Yb1 36.33(7) 2_676 2_676
O6 Yb1 Yb1 84.33(8) . 2_676
O7 Yb1 Yb1 124.00(8) . 2_676
O1W Yb1 Yb1 76.47(8) . 2_676
O8 Yb1 Yb1 73.53(8) . 2_676
O5 Yb1 Yb1 32.18(7) . 2_676
C11 Yb1 Yb1 97.91(9) . 2_676
C8 Yb1 Yb1 58.67(8) . 2_676
Yb1 O1W H1WA 115.6 . .
Yb1 O1W H1WB 127.7 . .
H1WA O1W H1WB 110.4 . .
O1 Cu1 O1 179.999(1) . 2_565
O1 Cu1 N1 83.00(12) . .
O1 Cu1 N1 97.00(12) 2_565 .
O1 Cu1 N1 97.00(12) . 2_565
O1 Cu1 N1 83.00(12) 2_565 2_565
N1 Cu1 N1 180.0 . 2_565
C6 O1 Cu1 113.5(2) . .
C5 N1 C1 120.2(3) . .
C5 N1 Cu1 126.8(3) . .
C1 N1 Cu1 112.9(2) . .
N1 C1 C2 121.9(3) . .
N1 C1 C6 112.0(3) . .
C2 C1 C6 126.0(3) . .
C6 O2 Yb1 137.7(3) . .
C1 C2 C3 117.4(3) . .
C1 C2 C7 126.0(3) . .
C3 C2 C7 116.7(3) . .
C4 C3 C2 120.0(4) . .
C4 C3 H3A 120.0 . .
C2 C3 H3A 120.0 . .
C5 C4 C3 118.7(4) . .
C5 C4 H4A 120.6 . .
C3 C4 H4A 120.6 . .
C7 O4 Yb1 133.8(3) . .
N1 C5 C4 121.7(4) . .
N1 C5 H5A 119.2 . .
C4 C5 H5A 119.2 . .
C8 O5 Yb1 156.1(3) . 2_676
C8 O5 Yb1 89.4(2) . .
Yb1 O5 Yb1 111.49(12) 2_676 .
C8 O6 Yb1 99.3(3) . .
O2 C6 O1 123.4(3) . .
O2 C6 C1 120.0(3) . .
O1 C6 C1 116.5(3) . .
C11 O7 Yb1 92.9(3) . .
O3 C7 O4 125.0(4) . .
O3 C7 C2 117.7(3) . .
O4 C7 C2 117.2(4) . .
C11 O8 Yb1 92.1(2) . .
O6 C8 O5 118.7(4) . .
O6 C8 C9 119.5(4) . 1_455
O5 C8 C9 121.8(4) . 1_455
O6 C8 Yb1 55.0(2) . .
O5 C8 Yb1 63.7(2) . .
C9 C8 Yb1 174.1(3) 1_455 .
C8 C9 C10 110.6(3) 1_655 .
C8 C9 H9A 109.5 1_655 .
C10 C9 H9A 109.5 . .
C8 C9 H9B 109.5 1_655 .
C10 C9 H9B 109.5 . .
H9A C9 H9B 108.1 . .
C11 C10 C9 113.3(4) . .
C11 C10 H10A 108.9 . .
C9 C10 H10A 108.9 . .
C11 C10 H10B 108.9 . .
C9 C10 H10B 108.9 . .
H10A C10 H10B 107.7 . .
O7 C11 O8 118.8(4) . .
O7 C11 C10 120.7(4) . .
O8 C11 C10 120.5(4) . .
O7 C11 Yb1 59.6(2) . .
O8 C11 Yb1 60.1(2) . .
C10 C11 Yb1 168.3(3) . .

loop_
_geom_bond_atom_site_label_1
_geom_bond_atom_site_label_2
_geom_bond_distance
_geom_bond_site_symmetry_2
Yb1 O4 2.209(3) .
Yb1 O2 2.253(3) .
Yb1 O5 2.272(3) 2_676
Yb1 O6 2.339(3) .
Yb1 O7 2.346(4) .
Yb1 O1W 2.346(3) .
Yb1 O8 2.356(3) .
Yb1 O5 2.528(3) .
Yb1 C11 2.715(4) .
Yb1 C8 2.818(4) .
Yb1 Yb1 3.9701(4) 2_676
O1W H1WA 0.8007 .
O1W H1WB 0.8374 .
Cu1 O1 1.948(3) .
Cu1 O1 1.948(3) 2_565
Cu1 N1 1.962(3) .
Cu1 N1 1.962(3) 2_565
O1 C6 1.261(4) .
N1 C5 1.338(5) .
N1 C1 1.346(5) .
C1 C2 1.389(5) .
C1 C6 1.516(5) .
O2 C6 1.248(5) .
C2 C3 1.408(6) .
C2 C7 1.519(5) .
C3 C4 1.388(6) .
C3 H3A 0.9300 .
O3 C7 1.228(5) .
C4 C5 1.378(6) .
C4 H4A 0.9300 .
O4 C7 1.271(5) .
C5 H5A 0.9300 .
O5 C8 1.272(5) .
O5 Yb1 2.272(3) 2_676
O6 C8 1.240(5) .
O7 C11 1.255(5) .
O8 C11 1.267(5) .
C8 C9 1.511(5) 1_455
C9 C8 1.511(5) 1_655
C9 C10 1.531(5) .
C9 H9A 0.9700 .
C9 H9B 0.9700 .
C10 C11 1.494(6) .
C10 H10A 0.9700 .
C10 H10B 0.9700 .

loop_
_geom_torsion_atom_site_label_1
_geom_torsion_atom_site_label_2
_geom_torsion_atom_site_label_3
_geom_torsion_atom_site_label_4
_geom_torsion
_geom_torsion_site_symmetry_1
_geom_torsion_site_symmetry_4
O1 Cu1 O1 C6 -20(5) 2_565 .
N1 Cu1 O1 C6 -13.2(3) . .
N1 Cu1 O1 C6 166.9(3) 2_565 .
O1 Cu1 N1 C5 -172.7(4) . .
O1 Cu1 N1 C5 7.3(4) 2_565 .
N1 Cu1 N1 C5 -64(8) 2_565 .
O1 Cu1 N1 C1 8.3(3) . .
O1 Cu1 N1 C1 -171.7(3) 2_565 .
N1 Cu1 N1 C1 117(8) 2_565 .
C5 N1 C1 C2 1.7(6) . .
Cu1 N1 C1 C2 -179.3(3) . .
C5 N1 C1 C6 178.0(4) . .
Cu1 N1 C1 C6 -3.0(4) . .
O4 Yb1 O2 C6 69.6(4) . .
O5 Yb1 O2 C6 20.8(5) 2_676 .
O6 Yb1 O2 C6 -111.9(4) . .
O7 Yb1 O2 C6 167.2(4) . .
O1W Yb1 O2 C6 -28.0(4) . .
O8 Yb1 O2 C6 161.5(4) . .
O5 Yb1 O2 C6 -94.5(4) . .
C11 Yb1 O2 C6 167.7(4) . .
C8 Yb1 O2 C6 -103.8(4) . .
Yb1 Yb1 O2 C6 -55.5(4) 2_676 .
N1 C1 C2 C3 -0.6(6) . .
C6 C1 C2 C3 -176.3(4) . .
N1 C1 C2 C7 178.9(4) . .
C6 C1 C2 C7 3.2(6) . .
C1 C2 C3 C4 -1.7(6) . .
C7 C2 C3 C4 178.7(4) . .
C2 C3 C4 C5 2.8(7) . .
O2 Yb1 O4 C7 16.0(4) . .
O5 Yb1 O4 C7 171.3(4) 2_676 .
O6 Yb1 O4 C7 12.2(6) . .
O7 Yb1 O4 C7 -57.0(4) . .
O1W Yb1 O4 C7 94.2(4) . .
O8 Yb1 O4 C7 -112.1(4) . .
O5 Yb1 O4 C7 172.1(3) . .
C11 Yb1 O4 C7 -83.9(4) . .
C8 Yb1 O4 C7 124.6(9) . .
Yb1 Yb1 O4 C7 171.6(4) 2_676 .
C1 N1 C5 C4 -0.5(7) . .
Cu1 N1 C5 C4 -179.4(3) . .
C3 C4 C5 N1 -1.7(7) . .
O4 Yb1 O5 C8 -169.1(2) . .
O2 Yb1 O5 C8 -20.3(3) . .
O5 Yb1 O5 C8 -168.1(3) 2_676 .
O6 Yb1 O5 C8 1.5(3) . .
O7 Yb1 O5 C8 62.8(3) . .
O1W Yb1 O5 C8 -86.9(2) . .
O8 Yb1 O5 C8 108.3(3) . .
C11 Yb1 O5 C8 83.7(2) . .
Yb1 Yb1 O5 C8 -168.1(3) 2_676 .
O4 Yb1 O5 Yb1 -0.9(3) . 2_676
O2 Yb1 O5 Yb1 147.82(12) . 2_676
O5 Yb1 O5 Yb1 0.0 2_676 2_676
O6 Yb1 O5 Yb1 169.6(2) . 2_676
O7 Yb1 O5 Yb1 -129.03(13) . 2_676
O1W Yb1 O5 Yb1 81.22(14) . 2_676
O8 Yb1 O5 Yb1 -83.57(14) . 2_676
C11 Yb1 O5 Yb1 -108.17(14) . 2_676
C8 Yb1 O5 Yb1 168.1(3) . 2_676
O4 Yb1 O6 C8 165.7(3) . .
O2 Yb1 O6 C8 161.9(3) . .
O5 Yb1 O6 C8 9.7(4) 2_676 .
O7 Yb1 O6 C8 -122.3(3) . .
O1W Yb1 O6 C8 81.1(3) . .
O8 Yb1 O6 C8 -69.0(3) . .
O5 Yb1 O6 C8 -1.5(3) . .
C11 Yb1 O6 C8 -94.7(3) . .
Yb1 Yb1 O6 C8 4.0(3) 2_676 .
Yb1 O2 C6 O1 120.2(4) . .
Yb1 O2 C6 C1 -62.0(5) . .
Cu1 O1 C6 O2 -167.1(3) . .
Cu1 O1 C6 C1 15.1(4) . .
N1 C1 C6 O2 174.0(3) . .
C2 C1 C6 O2 -9.9(6) . .
N1 C1 C6 O1 -8.1(5) . .
C2 C1 C6 O1 168.0(4) . .
O4 Yb1 O7 C11 -105.7(3) . .
O2 Yb1 O7 C11 178.9(3) . .
O5 Yb1 O7 C11 -25.0(3) 2_676 .
O6 Yb1 O7 C11 95.7(3) . .
O1W Yb1 O7 C11 147.7(3) . .
O8 Yb1 O7 C11 -6.6(3) . .
O5 Yb1 O7 C11 50.4(3) . .
C8 Yb1 O7 C11 74.2(3) . .
Yb1 Yb1 O7 C11 20.5(3) 2_676 .
Yb1 O4 C7 O3 108.5(4) . .
Yb1 O4 C7 C2 -76.7(5) . .
C1 C2 C7 O3 -122.7(4) . .
C3 C2 C7 O3 56.9(5) . .
C1 C2 C7 O4 62.1(5) . .
C3 C2 C7 O4 -118.4(4) . .
O4 Yb1 O8 C11 94.3(3) . .
O2 Yb1 O8 C11 13.3(3) . .
O5 Yb1 O8 C11 172.6(3) 2_676 .
O6 Yb1 O8 C11 -67.3(3) . .
O7 Yb1 O8 C11 6.5(2) . .
O1W Yb1 O8 C11 -147.8(3) . .
O5 Yb1 O8 C11 -116.8(3) . .
C8 Yb1 O8 C11 -91.3(3) . .
Yb1 Yb1 O8 C11 -150.3(3) 2_676 .
Yb1 O6 C8 O5 2.7(5) . .
Yb1 O6 C8 C9 -177.7(3) . 1_455
Yb1 O5 C8 O6 -154.3(6) 2_676 .
Yb1 O5 C8 O6 -2.5(4) . .
Yb1 O5 C8 C9 26.1(9) 2_676 1_455
Yb1 O5 C8 C9 178.0(3) . 1_455
Yb1 O5 C8 Yb1 -151.8(7) 2_676 .
O4 Yb1 C8 O6 -125.5(9) . .
O2 Yb1 C8 O6 -18.5(3) . .
O5 Yb1 C8 O6 -171.6(3) 2_676 .
O7 Yb1 C8 O6 56.1(3) . .
O1W Yb1 C8 O6 -94.7(3) . .
O8 Yb1 C8 O6 110.5(3) . .
O5 Yb1 C8 O6 177.3(5) . .
C11 Yb1 C8 O6 82.6(3) . .
Yb1 Yb1 C8 O6 -175.3(4) 2_676 .
O4 Yb1 C8 O5 57.2(10) . .
O2 Yb1 C8 O5 164.2(2) . .
O5 Yb1 C8 O5 11.1(3) 2_676 .
O6 Yb1 C8 O5 -177.3(5) . .
O7 Yb1 C8 O5 -121.2(2) . .
O1W Yb1 C8 O5 88.0(2) . .
O8 Yb1 C8 O5 -66.9(2) . .
C11 Yb1 C8 O5 -94.8(2) . .
Yb1 Yb1 C8 O5 7.4(2) 2_676 .
O4 Yb1 C8 C9 -106(3) . 1_455
O2 Yb1 C8 C9 1(3) . 1_455
O5 Yb1 C8 C9 -152(3) 2_676 1_455
O6 Yb1 C8 C9 20(3) . 1_455
O7 Yb1 C8 C9 76(3) . 1_455
O1W Yb1 C8 C9 -75(3) . 1_455
O8 Yb1 C8 C9 130(3) . 1_455
O5 Yb1 C8 C9 -163(3) . 1_455
C11 Yb1 C8 C9 102(3) . 1_455
Yb1 Yb1 C8 C9 -155(3) 2_676 1_455
C8 C9 C10 C11 62.5(5) 1_655 .
Yb1 O7 C11 O8 11.5(4) . .
Yb1 O7 C11 C10 -166.4(3) . .
Yb1 O8 C11 O7 -11.4(4) . .
Yb1 O8 C11 C10 166.4(3) . .
C9 C10 C11 O7 -146.3(4) . .
C9 C10 C11 O8 35.9(6) . .
C9 C10 C11 Yb1 125.6(14) . .
O4 Yb1 C11 O7 77.7(3) . .
O2 Yb1 C11 O7 -1.1(3) . .
O5 Yb1 C11 O7 160.8(3) 2_676 .
O6 Yb1 C11 O7 -79.8(3) . .
O1W Yb1 C11 O7 -95.4(5) . .
O8 Yb1 C11 O7 168.4(4) . .
O5 Yb1 C11 O7 -132.2(3) . .
C8 Yb1 C11 O7 -105.5(3) . .
Yb1 Yb1 C11 O7 -163.0(3) 2_676 .
O4 Yb1 C11 O8 -90.7(3) . .
O2 Yb1 C11 O8 -169.5(3) . .
O5 Yb1 C11 O8 -7.6(3) 2_676 .
O6 Yb1 C11 O8 111.9(3) . .
O7 Yb1 C11 O8 -168.4(4) . .
O1W Yb1 C11 O8 96.2(5) . .
O5 Yb1 C11 O8 59.4(3) . .
C8 Yb1 C11 O8 86.1(3) . .
Yb1 Yb1 C11 O8 28.7(3) 2_676 .
O4 Yb1 C11 C10 172.8(15) . .
O2 Yb1 C11 C10 94.0(15) . .
O5 Yb1 C11 C10 -104.1(15) 2_676 .
O6 Yb1 C11 C10 15.4(15) . .
O7 Yb1 C11 C10 95.1(15) . .
O1W Yb1 C11 C10 -0.3(18) . .
O8 Yb1 C11 C10 -96.5(15) . .
O5 Yb1 C11 C10 -37.1(15) . .
C8 Yb1 C11 C10 -10.4(15) . .
Yb1 Yb1 C11 C10 -67.8(15) 2_676 .
